data_1521340
loop_
_publ_author_name
'Kaduk, J.A.'
'Satek, L.C.'
'McKenna, S.T.'

_publ_section_title
;
 Crystal structures of metal aluminium borates
;
_journal_name_full 'The Rigaku Journal'
_journal_page_first 17
_journal_page_last 30
_journal_volume 16
_journal_year 1999
_chemical_formula_sum 'Al2 B2 O7 Sr'
_chemical_name_systematic 'Sr (Al2 B2 O7)'
_space_group_IT_number 155
_symmetry_space_group_name_Hall 'R 3 2"'
_symmetry_space_group_name_H-M 'R 3 2 :H'
_cell_angle_alpha 90
_cell_angle_beta 90
_cell_angle_gamma 120
_cell_formula_units_Z 3
_cell_length_a 4.90363
_cell_length_b 4.90363
_cell_length_c 23.93459
_cell_volume 498.416
_citation_journal_id_ASTM RIJOFV
_cod_data_source_file Kaduk_RIJOFV_1999_735.cif
_cod_data_source_block Al2B2O7Sr1
_cod_original_formula_sum 'Al2 B2 O7 Sr1'
_cod_database_code 1521340

loop_
_symmetry_equiv_pos_as_xyz
x,y,z
-y,x-y,z
-x+y,-x,z
y,x,-z
-x,-x+y,-z
x-y,-y,-z
x+2/3,y+1/3,z+1/3
-y+2/3,x-y+1/3,z+1/3
-x+y+2/3,-x+1/3,z+1/3
y+2/3,x+1/3,-z+1/3
-x+2/3,-x+y+1/3,-z+1/3
x-y+2/3,-y+1/3,-z+1/3
x+1/3,y+2/3,z+2/3
-y+1/3,x-y+2/3,z+2/3
-x+y+1/3,-x+2/3,z+2/3
y+1/3,x+2/3,-z+2/3
-x+1/3,-x+y+2/3,-z+2/3
x-y+1/3,-y+2/3,-z+2/3

loop_
_atom_site_label
_atom_site_type_symbol
_atom_site_fract_x
_atom_site_fract_y
_atom_site_fract_z
_atom_site_occupancy
_atom_site_U_iso_or_equiv
O1 O-2 0.6667 0.3333 0.8333 1 0.0
O2 O-2 0.3896 0.4159 -0.0691 1 0.0
Sr1 Sr+2 0 0 0 1 0.0
Al1 Al+3 0.6667 0.3333 -0.0963 1 0.0
B1 B+3 0.6667 0.3333 0.0686 1 0.0
